data_7017917
loop_
_publ_author_name
'Zheng, Ai-Xia'
'Wang, Hui-Fang'
'L\"u, Chun-Ning'
'Ren, Zhi-Gang'
'Li, Hong-Xi'
'Lang, Jian-Ping'

_publ_section_title
;
 Reactions of cadmium(II) nitrate with 4-(trimethylammonio)benzenethiolate
 in the presence of N-donor ligands.
;
_journal_issue 2
_journal_name_full 'Dalton transactions (Cambridge, England : 2003)'
_journal_page_first 558
_journal_page_last 566
_journal_paper_doi 10.1039/c1dt11663k
_journal_volume 41
_journal_year 2012
_chemical_formula_moiety 'C29 H35 Cd N7 S2, 2(F6 P)'
_chemical_formula_sum 'C29 H35 Cd F12 N7 P2 S2'
_chemical_formula_weight 948.13
_chemical_name_systematic
;
?
;
_space_group_IT_number 15
_symmetry_cell_setting monoclinic
_symmetry_space_group_name_Hall '-C 2yc'
_symmetry_space_group_name_H-M 'C 1 2/c 1'
_atom_sites_solution_hydrogens geom
_atom_sites_solution_primary direct
_atom_sites_solution_secondary difmap
_cell_angle_alpha 90.00
_cell_angle_beta 105.67(3)
_cell_angle_gamma 90.00
_cell_formula_units_Z 4
_cell_length_a 35.725(7)
_cell_length_b 10.164(2)
_cell_length_c 10.385(2)
_cell_measurement_reflns_used 4057
_cell_measurement_temperature 223(2)
_cell_measurement_theta_max 27.4623
_cell_measurement_theta_min 3.0282
_cell_volume 3630.7(13)
_computing_cell_refinement 'CrystalClear, Ver. 1.30 (Rigaku/MSC, 2001)'
_computing_data_collection 'CrystalClear, Ver. 1.30 (Rigaku/MSC, 2001)'
_computing_data_reduction 'CrystalStructure, Ver. 3.60 (Rigaku/MSC, 2004)'
_computing_molecular_graphics 'ORTEPII (Johnson, 1976)'
_computing_publication_material SHELXL97
_computing_structure_refinement 'SHELXL-97 (Sheldrick, 1997)'
_computing_structure_solution 'SHELXS-97 (Sheldrick, 1990)'
_diffrn_ambient_temperature 223(2)
_diffrn_measured_fraction_theta_full 0.985
_diffrn_measured_fraction_theta_max 0.985
_diffrn_measurement_device_type 'Rigaku MercuryCCD area detector'
_diffrn_measurement_method \w
_diffrn_radiation_monochromator graphite
_diffrn_radiation_source 'fine-focus sealed tube'
_diffrn_radiation_type MoK\a
_diffrn_radiation_wavelength 0.71073
_diffrn_reflns_av_R_equivalents 0.0412
_diffrn_reflns_av_sigmaI/netI 0.0519
_diffrn_reflns_limit_h_max 46
_diffrn_reflns_limit_h_min -38
_diffrn_reflns_limit_k_max 11
_diffrn_reflns_limit_k_min -13
_diffrn_reflns_limit_l_max 13
_diffrn_reflns_limit_l_min -12
_diffrn_reflns_number 10087
_diffrn_reflns_theta_full 27.46
_diffrn_reflns_theta_max 27.46
_diffrn_reflns_theta_min 3.06
_diffrn_standards_decay_% 0
_diffrn_standards_interval_count 0
_diffrn_standards_interval_time 0
_diffrn_standards_number 0
_exptl_absorpt_coefficient_mu 0.901
_exptl_absorpt_correction_T_max 0.8404
_exptl_absorpt_correction_T_min 0.7146
_exptl_absorpt_correction_type multi-scan
_exptl_absorpt_process_details 'Jacobson, R. (1998) Private communication to Rigaku Company, Tokyo, Japan.'
_exptl_crystal_colour Colorless
_exptl_crystal_density_diffrn 1.735
_exptl_crystal_density_method 'not measured'
_exptl_crystal_description Block
_exptl_crystal_F_000 1904
_exptl_crystal_size_max 0.40
_exptl_crystal_size_mid 0.30
_exptl_crystal_size_min 0.20
_refine_diff_density_max 0.929
_refine_diff_density_min -0.941
_refine_diff_density_rms 0.110
_refine_ls_extinction_method none
_refine_ls_goodness_of_fit_ref 1.084
_refine_ls_hydrogen_treatment constr
_refine_ls_matrix_type full
_refine_ls_number_parameters 241
_refine_ls_number_reflns 4100
_refine_ls_number_restraints 0
_refine_ls_restrained_S_all 1.084
_refine_ls_R_factor_all 0.0768
_refine_ls_R_factor_gt 0.0628
_refine_ls_shift/su_max 0.000
_refine_ls_shift/su_mean 0.000
_refine_ls_structure_factor_coef Fsqd
_refine_ls_weighting_details 'calc w=1/[\s^2^(Fo^2^)+(0.0794P)^2^+8.6587P] where P=(Fo^2^+2Fc^2^)/3'
_refine_ls_weighting_scheme calc
_refine_ls_wR_factor_gt 0.1498
_refine_ls_wR_factor_ref 0.1596
_reflns_number_gt 3498
_reflns_number_total 4100
_reflns_threshold_expression >2sigma(I)
_cod_data_source_file c1dt11663k.txt
_cod_data_source_block 5
_cod_depositor_comments
;
The following automatic conversions were performed:

'_exptl_absorpt_correction_type' value 'Multi-scan' changed to
'multi-scan' according to
/home/saulius/struct/CIF-dictionaries/cif_core.dic dictionary named
'cif_core.dic' version 2.4.1 from 2010-06-29.

Automatic conversion script
Id: cif_fix_values 1715 2011-07-08 13:25:40Z adriana 
;
_cod_original_cell_volume 3630.7(12)
_cod_original_sg_symbol_H-M 'C 2/c'
_cod_database_code 7017917

loop_
_symmetry_equiv_pos_as_xyz
'x, y, z'
'-x, y, -z+1/2'
'x+1/2, y+1/2, z'
'-x+1/2, y+1/2, -z+1/2'
'-x, -y, -z'
'x, -y, z-1/2'
'-x+1/2, -y+1/2, -z'
'x+1/2, -y+1/2, z-1/2'

loop_
_atom_site_label
_atom_site_type_symbol
_atom_site_fract_x
_atom_site_fract_y
_atom_site_fract_z
_atom_site_U_iso_or_equiv
_atom_site_adp_type
_atom_site_occupancy
_atom_site_symmetry_multiplicity
_atom_site_calc_flag
_atom_site_refinement_flags
Cd1 Cd 0.5000 0.30868(4) 0.7500 0.03389(17) Uani 1 2 d S
S1 S 0.45224(4) 0.41654(16) 0.85254(12) 0.0526(4) Uani 1 1 d .
N1 N 0.30791(11) 0.3765(4) 0.3845(4) 0.0366(8) Uani 1 1 d .
N2 N 0.56381(12) 0.2699(5) 1.0720(4) 0.0497(11) Uani 1 1 d .
H2A H 0.5659 0.3530 1.0927 0.060 Uiso 1 1 calc R
N3 N 0.54016(12) 0.2220(4) 0.9582(4) 0.0414(9) Uani 1 1 d .
N4 N 0.5000 0.0765(5) 0.7500 0.0413(13) Uani 1 2 d S
P1 P 0.18193(5) 0.36714(14) 0.04207(14) 0.0532(4) Uani 1 1 d .
F1 F 0.22080(13) 0.4446(5) 0.0981(6) 0.118(2) Uani 1 1 d .
F2 F 0.19436(16) 0.2645(5) 0.1594(5) 0.1043(16) Uani 1 1 d .
F3 F 0.1706(3) 0.4676(6) -0.0715(6) 0.185(4) Uani 1 1 d .
F4 F 0.1419(3) 0.2937(6) -0.0048(11) 0.218(6) Uani 1 1 d .
F5 F 0.1986(4) 0.2731(7) -0.0390(8) 0.257(7) Uani 1 1 d .
F6 F 0.16323(19) 0.4563(6) 0.1250(8) 0.153(3) Uani 1 1 d .
C1 C 0.41029(14) 0.4054(5) 0.7145(5) 0.0407(11) Uani 1 1 d .
C2 C 0.40140(15) 0.5024(5) 0.6158(5) 0.0455(12) Uani 1 1 d .
H2B H 0.4179 0.5754 0.6219 0.055 Uiso 1 1 calc R
C3 C 0.36831(15) 0.4924(5) 0.5084(5) 0.0423(11) Uani 1 1 d .
H3A H 0.3626 0.5584 0.4426 0.051 Uiso 1 1 calc R
C4 C 0.34392(13) 0.3855(4) 0.4987(4) 0.0338(9) Uani 1 1 d .
C5 C 0.35194(17) 0.2889(5) 0.5963(5) 0.0483(12) Uani 1 1 d .
H5A H 0.3353 0.2163 0.5905 0.058 Uiso 1 1 calc R
C6 C 0.38489(17) 0.3007(5) 0.7025(6) 0.0514(13) Uani 1 1 d .
H6A H 0.3902 0.2352 0.7689 0.062 Uiso 1 1 calc R
C7 C 0.27491(16) 0.4403(7) 0.4243(6) 0.0581(15) Uani 1 1 d .
H7A H 0.2817 0.5306 0.4510 0.087 Uiso 1 1 calc R
H7B H 0.2698 0.3925 0.4985 0.087 Uiso 1 1 calc R
H7C H 0.2519 0.4392 0.3491 0.087 Uiso 1 1 calc R
C8 C 0.2974(2) 0.2361(6) 0.3447(6) 0.0630(16) Uani 1 1 d .
H8A H 0.2941 0.1877 0.4214 0.095 Uiso 1 1 calc R
H8B H 0.3180 0.1961 0.3134 0.095 Uiso 1 1 calc R
H8C H 0.2733 0.2341 0.2738 0.095 Uiso 1 1 calc R
C9 C 0.31250(18) 0.4452(6) 0.2619(5) 0.0570(14) Uani 1 1 d .
H9A H 0.3192 0.5367 0.2828 0.086 Uiso 1 1 calc R
H9B H 0.2883 0.4404 0.1918 0.086 Uiso 1 1 calc R
H9C H 0.3330 0.4031 0.2318 0.086 Uiso 1 1 calc R
C10 C 0.58388(18) 0.1738(7) 1.1497(6) 0.0648(18) Uani 1 1 d .
H10A H 0.6019 0.1843 1.2338 0.078 Uiso 1 1 calc R
C11 C 0.57312(18) 0.0577(7) 1.0829(6) 0.0632(17) Uani 1 1 d .
H11A H 0.5823 -0.0270 1.1110 0.076 Uiso 1 1 calc R
C12 C 0.54544(15) 0.0921(5) 0.9635(5) 0.0458(12) Uani 1 1 d .
C13 C 0.52255(16) 0.0101(5) 0.8545(5) 0.0477(13) Uani 1 1 d .
C14 C 0.52290(19) -0.1269(6) 0.8570(7) 0.0629(17) Uani 1 1 d .
H14A H 0.5386 -0.1724 0.9308 0.075 Uiso 1 1 calc R
C15 C 0.5000 -0.1947(8) 0.7500 0.072(3) Uani 1 2 d S
H15 H 0.5000 -0.2872 0.7500 0.087 Uiso 1 2 calc SR

loop_
_atom_site_aniso_label
_atom_site_aniso_U_11
_atom_site_aniso_U_22
_atom_site_aniso_U_33
_atom_site_aniso_U_23
_atom_site_aniso_U_13
_atom_site_aniso_U_12
Cd1 0.0324(3) 0.0316(3) 0.0392(3) 0.000 0.01239(19) 0.000
S1 0.0423(7) 0.0738(10) 0.0403(6) -0.0115(6) 0.0089(5) 0.0190(6)
N1 0.040(2) 0.033(2) 0.0393(19) 0.0020(16) 0.0145(17) 0.0013(17)
N2 0.038(2) 0.067(3) 0.042(2) 0.013(2) 0.0065(18) -0.001(2)
N3 0.037(2) 0.046(2) 0.044(2) 0.0106(18) 0.0158(17) 0.0070(18)
N4 0.048(3) 0.034(3) 0.056(3) 0.000 0.037(3) 0.000
P1 0.0732(10) 0.0369(7) 0.0467(7) -0.0051(6) 0.0113(7) -0.0026(7)
F1 0.056(2) 0.086(3) 0.203(6) 0.034(3) 0.018(3) -0.014(2)
F2 0.117(4) 0.090(3) 0.096(3) 0.034(3) 0.010(3) -0.009(3)
F3 0.308(10) 0.092(4) 0.097(4) 0.047(3) -0.046(5) -0.023(5)
F4 0.177(7) 0.085(4) 0.283(10) 0.028(5) -0.124(8) -0.061(4)
F5 0.57(2) 0.101(5) 0.178(7) -0.019(5) 0.236(11) 0.069(8)
F6 0.147(5) 0.102(4) 0.263(8) -0.036(5) 0.145(6) 0.005(4)
C1 0.038(2) 0.047(3) 0.041(2) -0.008(2) 0.016(2) 0.011(2)
C2 0.049(3) 0.047(3) 0.042(2) 0.001(2) 0.015(2) -0.009(2)
C3 0.046(3) 0.041(3) 0.040(2) 0.007(2) 0.012(2) -0.004(2)
C4 0.035(2) 0.033(2) 0.036(2) -0.0001(18) 0.0138(18) 0.0036(18)
C5 0.056(3) 0.033(3) 0.054(3) 0.009(2) 0.013(2) -0.007(2)
C6 0.058(3) 0.037(3) 0.053(3) 0.010(2) 0.004(3) 0.009(2)
C7 0.039(3) 0.086(4) 0.050(3) -0.010(3) 0.013(2) 0.010(3)
C8 0.076(4) 0.038(3) 0.065(4) -0.004(3) 0.001(3) -0.012(3)
C9 0.057(3) 0.070(4) 0.040(3) 0.009(3) 0.007(2) -0.009(3)
C10 0.047(3) 0.092(5) 0.056(3) 0.028(3) 0.016(3) 0.021(3)
C11 0.057(4) 0.076(4) 0.064(3) 0.032(3) 0.028(3) 0.030(3)
C12 0.047(3) 0.044(3) 0.055(3) 0.019(2) 0.029(2) 0.018(2)
C13 0.057(3) 0.036(3) 0.065(3) 0.013(2) 0.041(3) 0.010(2)
C14 0.073(4) 0.042(3) 0.093(5) 0.013(3) 0.055(4) 0.015(3)
C15 0.094(7) 0.031(4) 0.121(8) 0.000 0.080(7) 0.000

loop_
_atom_type_symbol
_atom_type_description
_atom_type_scat_dispersion_real
_atom_type_scat_dispersion_imag
_atom_type_scat_source
C C 0.0033 0.0016 'International Tables Vol C Tables 4.2.6.8 and 6.1.1.4'
H H 0.0000 0.0000 'International Tables Vol C Tables 4.2.6.8 and 6.1.1.4'
Cd Cd -0.8075 1.2024 'International Tables Vol C Tables 4.2.6.8 and 6.1.1.4'
F F 0.0171 0.0103 'International Tables Vol C Tables 4.2.6.8 and 6.1.1.4'
N N 0.0061 0.0033 'International Tables Vol C Tables 4.2.6.8 and 6.1.1.4'
P P 0.1023 0.0942 'International Tables Vol C Tables 4.2.6.8 and 6.1.1.4'
S S 0.1246 0.1234 'International Tables Vol C Tables 4.2.6.8 and 6.1.1.4'

loop_
_geom_angle_atom_site_label_1
_geom_angle_atom_site_label_2
_geom_angle_atom_site_label_3
_geom_angle
_geom_angle_site_symmetry_1
_geom_angle_site_symmetry_3
N4 Cd1 N3 68.61(11) . 2_656
N4 Cd1 N3 68.61(10) . .
N3 Cd1 N3 137.2(2) 2_656 .
N4 Cd1 S1 116.06(4) . 2_656
N3 Cd1 S1 95.02(10) 2_656 2_656
N3 Cd1 S1 103.47(10) . 2_656
N4 Cd1 S1 116.06(4) . .
N3 Cd1 S1 103.47(10) 2_656 .
N3 Cd1 S1 95.02(10) . .
S1 Cd1 S1 127.89(8) 2_656 .
C1 S1 Cd1 98.77(15) . .
C7 N1 C4 109.1(4) . .
C7 N1 C9 107.9(4) . .
C4 N1 C9 112.1(4) . .
C7 N1 C8 109.2(5) . .
C4 N1 C8 111.9(4) . .
C9 N1 C8 106.6(4) . .
C10 N2 N3 111.8(5) . .
C10 N2 H2A 124.1 . .
N3 N2 H2A 124.1 . .
C12 N3 N2 105.9(4) . .
C12 N3 Cd1 116.2(3) . .
N2 N3 Cd1 137.3(3) . .
C13 N4 C13 119.8(6) . 2_656
C13 N4 Cd1 120.1(3) . .
C13 N4 Cd1 120.1(3) 2_656 .
F5 P1 F6 176.5(6) . .
F5 P1 F3 93.2(5) . .
F6 P1 F3 88.5(4) . .
F5 P1 F1 94.8(6) . .
F6 P1 F1 88.3(3) . .
F3 P1 F1 88.5(4) . .
F5 P1 F4 89.4(6) . .
F6 P1 F4 87.5(6) . .
F3 P1 F4 92.8(4) . .
F1 P1 F4 175.6(6) . .
F5 P1 F2 86.6(4) . .
F6 P1 F2 91.8(4) . .
F3 P1 F2 179.0(4) . .
F1 P1 F2 90.5(3) . .
F4 P1 F2 88.2(4) . .
C6 C1 C2 117.7(5) . .
C6 C1 S1 120.8(4) . .
C2 C1 S1 121.5(4) . .
C3 C2 C1 120.8(5) . .
C3 C2 H2B 119.6 . .
C1 C2 H2B 119.6 . .
C4 C3 C2 120.0(4) . .
C4 C3 H3A 120.0 . .
C2 C3 H3A 120.0 . .
C3 C4 C5 120.2(4) . .
C3 C4 N1 119.7(4) . .
C5 C4 N1 120.0(4) . .
C6 C5 C4 119.0(5) . .
C6 C5 H5A 120.5 . .
C4 C5 H5A 120.5 . .
C1 C6 C5 122.3(5) . .
C1 C6 H6A 118.8 . .
C5 C6 H6A 118.8 . .
N1 C7 H7A 109.5 . .
N1 C7 H7B 109.5 . .
H7A C7 H7B 109.5 . .
N1 C7 H7C 109.5 . .
H7A C7 H7C 109.5 . .
H7B C7 H7C 109.5 . .
N1 C8 H8A 109.5 . .
N1 C8 H8B 109.5 . .
H8A C8 H8B 109.5 . .
N1 C8 H8C 109.5 . .
H8A C8 H8C 109.5 . .
H8B C8 H8C 109.5 . .
N1 C9 H9A 109.5 . .
N1 C9 H9B 109.5 . .
H9A C9 H9B 109.5 . .
N1 C9 H9C 109.5 . .
H9A C9 H9C 109.5 . .
H9B C9 H9C 109.5 . .
N2 C10 C11 106.9(6) . .
N2 C10 H10A 126.6 . .
C11 C10 H10A 126.6 . .
C10 C11 C12 105.5(5) . .
C10 C11 H11A 127.2 . .
C12 C11 H11A 127.2 . .
N3 C12 C11 109.9(5) . .
N3 C12 C13 119.3(4) . .
C11 C12 C13 130.8(5) . .
N4 C13 C14 121.1(6) . .
N4 C13 C12 115.2(4) . .
C14 C13 C12 123.7(5) . .
C15 C14 C13 119.1(7) . .
C15 C14 H14A 120.5 . .
C13 C14 H14A 120.5 . .
C14 C15 C14 119.8(8) . 2_656
C14 C15 H15 120.1 . .
C14 C15 H15 120.1 2_656 .

loop_
_geom_bond_atom_site_label_1
_geom_bond_atom_site_label_2
_geom_bond_distance
_geom_bond_site_symmetry_2
Cd1 N4 2.360(6) .
Cd1 N3 2.416(4) 2_656
Cd1 N3 2.416(4) .
Cd1 S1 2.4957(14) 2_656
Cd1 S1 2.4957(14) .
S1 C1 1.776(5) .
N1 C7 1.498(6) .
N1 C4 1.499(6) .
N1 C9 1.499(6) .
N1 C8 1.505(7) .
N2 C10 1.344(7) .
N2 N3 1.344(6) .
N2 H2A 0.8700 .
N3 C12 1.333(6) .
N4 C13 1.346(6) .
N4 C13 1.346(6) 2_656
P1 F5 1.499(6) .
P1 F6 1.523(5) .
P1 F3 1.530(5) .
P1 F1 1.565(5) .
P1 F4 1.569(7) .
P1 F2 1.574(5) .
C1 C6 1.382(8) .
C1 C2 1.396(7) .
C2 C3 1.393(7) .
C2 H2B 0.9400 .
C3 C4 1.379(7) .
C3 H3A 0.9400 .
C4 C5 1.384(7) .
C5 C6 1.384(8) .
C5 H5A 0.9400 .
C6 H6A 0.9400 .
C7 H7A 0.9700 .
C7 H7B 0.9700 .
C7 H7C 0.9700 .
C8 H8A 0.9700 .
C8 H8B 0.9700 .
C8 H8C 0.9700 .
C9 H9A 0.9700 .
C9 H9B 0.9700 .
C9 H9C 0.9700 .
C10 C11 1.370(10) .
C10 H10A 0.9400 .
C11 C12 1.405(8) .
C11 H11A 0.9400 .
C12 C13 1.464(8) .
C13 C14 1.392(7) .
C14 C15 1.374(8) .
C14 H14A 0.9400 .
C15 C14 1.374(8) 2_656
C15 H15 0.9400 .

loop_
_geom_hbond_atom_site_label_D
_geom_hbond_atom_site_label_H
_geom_hbond_atom_site_label_A
_geom_hbond_distance_DH
_geom_hbond_distance_HA
_geom_hbond_distance_DA
_geom_hbond_angle_DHA
_geom_hbond_site_symmetry_A
N2 H2A S1 0.87 2.53 3.368(5) 160.6 5_667
C3 H3A F4 0.94 2.49 3.084(7) 120.9 4
C9 H9A F2 0.97 2.47 3.372(8) 154.1 4
C5 H5A F3 0.94 2.54 3.356(8) 145.4 4_545
C8 H8A F1 0.97 2.52 3.124(8) 120.0 4_545
C9 H9B F1 0.97 2.34 3.258(7) 156.9 .
